data_2006172
loop_
_publ_author_name
'G\"orbitz, Carl Henrik'

_publ_section_title
;
 Cyclic Water Pentamers in
 <small>L</small>-Leucyl-<small>L</small>-alanine Tetrahydrate
;
_journal_issue 6
_journal_name_full 'Acta Crystallographica Section C'
_journal_page_first 736
_journal_page_last 739
_journal_paper_doi 10.1107/S0108270196015946
_journal_volume 53
_journal_year 1997
_chemical_formula_iupac 'C9 H18 N2 O3 , 4H2 O'
_chemical_formula_sum 'C9 H26 N2 O7'
_chemical_formula_weight 274.32
_chemical_name_systematic
;
 L-leucyl-L-alanine tetrahydrate
;
_space_group_IT_number 19
_symmetry_cell_setting orthorhombic
_symmetry_space_group_name_Hall 'P 2ac 2ab'
_symmetry_space_group_name_H-M 'P 21 21 21'
_audit_creation_method SHELXL
_cell_angle_alpha 90.00
_cell_angle_beta 90.00
_cell_angle_gamma 90.00
_cell_formula_units_Z 4
_cell_length_a 6.1863(2)
_cell_length_b 12.5481(4)
_cell_length_c 19.8831(6)
_cell_measurement_reflns_used 19345
_cell_measurement_temperature 150(2)
_cell_volume 1543.45(8)
_computing_cell_refinement 'SAINT (Siemens, 1995)'
_computing_data_collection 'SMART (Siemens, 1995)'
_computing_data_reduction SAINT
_computing_molecular_graphics SHELXTL
_computing_publication_material SHELXTL
_computing_structure_refinement SHELXTL
_computing_structure_solution 'SHELXTL (Sheldrick, 1994)'
_diffrn_ambient_temperature 150(2)
_diffrn_measurement_device 'Siemens SMART CCD diffractometer'
_diffrn_measurement_method 'Sets of exsposures each taken over 0.6\% \w rotation'
_diffrn_radiation_monochromator graphite
_diffrn_radiation_source 'fine-focus sealed tube'
_diffrn_radiation_type MoK\a
_diffrn_radiation_wavelength 0.71073
_diffrn_reflns_av_R_equivalents 0.0251
_diffrn_reflns_av_sigmaI/netI 0.0268
_diffrn_reflns_limit_h_max 10
_diffrn_reflns_limit_h_min -10
_diffrn_reflns_limit_k_max 17
_diffrn_reflns_limit_k_min -21
_diffrn_reflns_limit_l_max 34
_diffrn_reflns_limit_l_min -33
_diffrn_reflns_number 23659
_diffrn_reflns_theta_max 38.24
_diffrn_reflns_theta_min 1.92
_diffrn_standards_decay_% none
_exptl_absorpt_coefficient_mu 0.100
_exptl_absorpt_correction_T_max 0.990
_exptl_absorpt_correction_T_min 0.946
_exptl_absorpt_correction_type 'multi-scan (SADABS; Sheldrick, 1996)'
_exptl_crystal_colour Colourless
_exptl_crystal_density_diffrn 1.181
_exptl_crystal_density_meas ?
_exptl_crystal_description Block
_exptl_crystal_F_000 600
_exptl_crystal_size_max 0.50
_exptl_crystal_size_mid 0.35
_exptl_crystal_size_min 0.10
_refine_diff_density_max 0.348
_refine_diff_density_min -0.164
_refine_ls_extinction_method none
_refine_ls_goodness_of_fit_all 1.142
_refine_ls_goodness_of_fit_obs 1.137
_refine_ls_hydrogen_treatment refall
_refine_ls_matrix_type full
_refine_ls_number_parameters 224
_refine_ls_number_reflns 7987
_refine_ls_number_restraints 0
_refine_ls_restrained_S_all 1.147
_refine_ls_restrained_S_obs 1.137
_refine_ls_R_factor_all 0.0455
_refine_ls_R_factor_obs .0380
_refine_ls_shift/esd_max -0.009
_refine_ls_shift/esd_mean 0.001
_refine_ls_structure_factor_coef Fsqd
_refine_ls_weighting_details 'w = 1/[\s^2^(Fo^2^)+(0.0365P)^2^+0.1600P] where P=(Fo^2^+2Fc^2^)/3'
_refine_ls_weighting_scheme calc
_refine_ls_wR_factor_all 0.0905
_refine_ls_wR_factor_obs .0857
_reflns_number_observed 7250
_reflns_number_total 7988
_reflns_observed_criterion >2sigma(I)
_cod_data_source_file ab1443.cif
_cod_data_source_block lax2
_cod_depositor_comments
;
The following automatic conversions were performed:
'_symmetry_cell_setting' value 'Orthorhombic' changed to 'orthorhombic'
according to '/home/saulius/struct/CIF-dictionaries/cif_core.dic'
dictionary named 'cif_core.dic' version 2.4.1 from 2010-06-29.

Automatic conversion script
Id: cif_fix_enum 1527 2010-12-29 10:47:43Z saulius 

The following automatic conversions were performed:

'_symmetry_cell_setting' value 'Orthorhombic' changed to
'orthorhombic' according to
/home/saulius/struct/CIF-dictionaries/cif_core.dic dictionary named
'cif_core.dic' version 2.4.1 from 2010-06-29.

Automatic conversion script
Id: cif_fix_values 1715 2011-07-08 13:25:40Z adriana 

The following automatic conversions were performed:

'_exptl_crystal_density_meas' value 'not measured' was changed to '?'
- the value is perceived as not measured.

Automatic conversion script
Id: cif_fix_values 3008 2015-01-20 13:52:24Z robertas 

The following automatic conversions were performed:

'_refine_ls_weighting_scheme' value 'calc w =
1/[\s^2^(Fo^2^)+(0.0365P)^2^+0.1600P] where P=(Fo^2^+2Fc^2^)/3' was
changed to 'calc'. New tag '_refine_ls_weighting_details' was
created. The value of the new tag was set to 'w =
1/[\s^2^(Fo^2^)+(0.0365P)^2^+0.1600P] where P=(Fo^2^+2Fc^2^)/3'.

Automatic conversion script
Id: cif_fix_values 3143 2015-03-26 13:38:13Z robertas 
;
_cod_database_code 2006172
_cod_database_fobs_code 2006172

loop_
_symmetry_equiv_pos_as_xyz
'x, y, z'
'-x+1/2, -y, z+1/2'
'-x, y+1/2, -z+1/2'
'x+1/2, -y+1/2, -z'

loop_
_atom_site_aniso_label
_atom_site_aniso_U_11
_atom_site_aniso_U_22
_atom_site_aniso_U_33
_atom_site_aniso_U_12
_atom_site_aniso_U_13
_atom_site_aniso_U_23
O1 .0168(2) .0212(3) .0420(4) -.0046(2) .0057(2) -.0116(2)
O2 .0118(2) .0263(3) .0225(3) -.0013(2) .0019(2) .0013(2)
O3 .0180(2) .0283(3) .0192(2) .0033(2) .0007(2) .0081(2)
O40 .0168(2) .0199(3) .0292(3) -.0016(2) .0042(2) -.0068(2)
O50 .0279(3) .0345(3) .0209(3) -.0018(3) .0033(2) .0023(2)
O60 .0251(3) .0321(3) .0211(3) .0023(2) -.0003(2) .0042(2)
O70 .0319(3) .0390(4) .0284(4) -.0036(3) -.0026(3) .0024(3)
N1 .0153(2) .0174(3) .0161(2) .0023(2) -.0005(2) -.0014(2)
N2 .0111(2) .0147(2) .0177(2) .0001(2) .0003(2) -.0022(2)
C1 .0143(2) .0157(3) .0185(3) .0015(2) .0011(2) -.0026(2)
C2 .0210(3) .0197(3) .0191(3) .0038(2) -.0003(2) .0017(2)
C3 .0267(3) .0218(3) .0174(3) .0051(3) .0030(3) .0013(2)
C4 .0291(4) .0564(7) .0360(5) -.0098(5) .0084(4) -.0083(5)
C5 .0441(5) .0331(5) .0179(3) -.0008(4) .0014(3) .0019(3)
C6 .0137(2) .0152(3) .0198(3) .0002(2) .0006(2) -.0026(2)
C7 .0127(2) .0156(3) .0142(2) .0009(2) .0006(2) -.0005(2)
C8 .0203(3) .0251(4) .0258(3) .0013(3) -.0041(3) -.0115(3)
C9 .0127(2) .0127(2) .0161(3) .0000(2) .0000(2) -.0009(2)

loop_
_atom_site_label
_atom_site_fract_x
_atom_site_fract_y
_atom_site_fract_z
_atom_site_U_iso_or_equiv
_atom_site_thermal_displace_type
_atom_site_calc_flag
_atom_site_refinement_flags
_atom_site_occupancy
_atom_site_disorder_group
_atom_site_type_symbol
O1 .50375(10) .28280(5) .81683(4) .02667(13) Uani d . 1 . O
O2 .14186(9) .48564(5) .87024(3) .02019(11) Uani d . 1 . O
O3 .35644(10) .53549(5) .78543(3) .02186(11) Uani d . 1 . O
O40 1.31092(10) .09838(5) .78972(3) .02198(11) Uani d . 1 . O
H401 1.396(3) .0645(14) .7638(8) .041(4) Uiso d . 1 . H
H402 1.375(3) .1601(14) .7967(8) .038(4) Uiso d . 1 . H
O50 .90250(13) .17615(6) .93207(3) .02779(13) Uani d . 1 . O
H501 .808(4) .1594(17) .9586(11) .064(6) Uiso d . 1 . H
H502 1.006(4) .1364(16) .9360(9) .056(5) Uiso d . 1 . H
O60 .56313(11) .13037(6) 1.01698(3) .02611(13) Uani d . 1 . O
H601 .597(3) .0928(14) 1.0492(9) .040(4) Uiso d . 1 . H
H602 .516(5) .188(2) 1.0331(14) .106(9) Uiso d . 1 . H
O70 1.25613(13) .04658(7) .92882(4) .0331(2) Uani d . 1 . O
H701 1.294(3) .0558(14) .8910(10) .047(4) Uiso d . 1 . H
H702 1.360(3) .0715(14) .9523(9) .049(5) Uiso d . 1 . H
N1 .89304(10) .17493(5) .78995(3) .01624(10) Uani d . 1 . N
H1 1.021(3) .1568(11) .7835(7) .027(3) Uiso d . 1 . H
H2 .873(2) .1657(11) .8337(7) .026(3) Uiso d . 1 . H
H3 .801(2) .1354(11) .7643(7) .027(3) Uiso d . 1 . H
N2 .70061(9) .42701(5) .84481(3) .01451(10) Uani d . 1 . N
H4 .829(3) .4561(11) .8483(7) .030(3) Uiso d . 1 . H
C1 .86784(11) .29109(6) .77393(4) .01616(11) Uani d . 1 . C
H11 .9939(18) .3280(5) .7862(2) .019 Uiso calc R 1 . H
C2 .82447(13) .30629(6) .69839(4) .01992(13) Uani d . 1 . C
H21 .6999(12) .2638(4) .68607(13) .024 Uiso calc R 1 . H
H22 .7879(4) .3803(7) .69052(9) .024 Uiso calc R 1 . H
C3 1.01332(14) .27607(7) .65201(4) .02198(14) Uani d . 1 . C
H31 1.0683(8) .2073(10) .6660(2) .026 Uiso calc R 1 . H
C4 1.1969(2) .35682(11) .65626(6) .0405(3) Uani d . 1 . C
H41 1.2458(14) .3636(7) .7042(5) .061(3) Uiso calc R 1 . H
H42 1.1449(8) .4279(8) .6397(6) .061(3) Uiso calc R 1 . H
H43 1.3211(16) .3321(5) .6277(6) .061(3) Uiso calc R 1 . H
C5 .9321(2) .26640(9) .57966(5) .0317(2) Uani d . 1 . C
H51 .8240(16) .2084(8) .57685(12) .045(2) Uiso calc R 1 . H
H52 1.0551(12) .2501(8) .5495(3) .045(2) Uiso calc R 1 . H
H53 .8647(16) .3344(7) .5657(2) .045(2) Uiso calc R 1 . H
C6 .67605(11) .33310(6) .81430(4) .01625(11) Uani d . 1 . C
C7 .52355(11) .46874(6) .88598(3) .01419(10) Uani d . 1 . C
H71 .4822(5) .4145(7) .9192(4) .017 Uiso calc R 1 . H
C8 .59936(13) .56854(7) .92318(5) .02371(15) Uani d . 1 . C
H81 .7319(15) .5530(3) .9473(4) .037(2) Uiso calc R 1 . H
H82 .4889(12) .5908(5) .9548(4) .037(2) Uiso calc R 1 . H
H83 .6254(14) .6252(6) .8911(3) .037(2) Uiso calc R 1 . H
C9 .32399(10) .49722(5) .84317(4) .01384(10) Uani d . 1 . C

loop_
_atom_type_symbol
_atom_type_description
_atom_type_scat_dispersion_real
_atom_type_scat_dispersion_imag
_atom_type_scat_source
C C 0.0033 0.0016 'International Tables Vol C Tables 4.2.6.8 and 6.1.1.4'
H H 0.0000 0.0000 'International Tables Vol C Tables 4.2.6.8 and 6.1.1.4'
N N 0.0061 0.0033 'International Tables Vol C Tables 4.2.6.8 and 6.1.1.4'
O O 0.0106 0.0060 'International Tables Vol C Tables 4.2.6.8 and 6.1.1.4'

loop_
_geom_angle_atom_site_label_1
_geom_angle_atom_site_label_2
_geom_angle_atom_site_label_3
_geom_angle
_geom_angle_publ_flag
C1 N1 H1 109.3(9) ?
C1 N1 H2 108.7(9) ?
H1 N1 H2 104.4(13) ?
C1 N1 H3 110.1(9) ?
H1 N1 H3 111.2(13) ?
H2 N1 H3 112.8(13) ?
C6 N2 C7 119.01(6) ?
C6 N2 H4 120.4(9) ?
C7 N2 H4 119.0(9) ?
N1 C1 C6 107.74(6) ?
N1 C1 C2 110.25(6) ?
C6 C1 C2 109.58(6) ?
N1 C1 H11 109.75(4) ?
C6 C1 H11 109.75(4) ?
C2 C1 H11 109.75(4) ?
C3 C2 C1 115.03(6) ?
C3 C2 H21 108.51(5) ?
C1 C2 H21 108.51(4) ?
C3 C2 H22 108.51(4) ?
C1 C2 H22 108.51(4) ?
H21 C2 H22 107.5 ?
C4 C3 C5 110.47(8) ?
C4 C3 C2 111.67(8) ?
C5 C3 C2 109.56(7) ?
C4 C3 H31 108.35(6) ?
C5 C3 H31 108.35(5) ?
C2 C3 H31 108.35(4) ?
C3 C4 H41 109.47(6) ?
C3 C4 H42 109.47(6) ?
H41 C4 H42 109.5 ?
C3 C4 H43 109.47(5) ?
H41 C4 H43 109.5 ?
H42 C4 H43 109.5 ?
C3 C5 H51 109.47(5) ?
C3 C5 H52 109.47(5) ?
H51 C5 H52 109.5 ?
C3 C5 H53 109.47(5) ?
H51 C5 H53 109.5 ?
H52 C5 H53 109.5 ?
O1 C6 N2 121.94(7) ?
O1 C6 C1 120.93(6) ?
N2 C6 C1 117.10(6) ?
N2 C7 C8 109.52(6) ?
N2 C7 C9 111.93(6) ?
C8 C7 C9 108.85(6) ?
N2 C7 H71 108.83(4) ?
C8 C7 H71 108.83(5) ?
C9 C7 H71 108.83(4) ?
C7 C8 H81 109.47(4) ?
C7 C8 H82 109.47(4) ?
H81 C8 H82 109.5 ?
C7 C8 H83 109.47(5) ?
H81 C8 H83 109.5 ?
H82 C8 H83 109.5 ?
O2 C9 O3 125.21(7) ?
O2 C9 C7 117.05(6) ?
O3 C9 C7 117.62(6) ?
H401 O40 H402 105(2) yes
H501 O50 H502 110(2) yes
H601 O60 H602 106(2) yes
H701 O70 H702 104(2) yes

loop_
_geom_bond_atom_site_label_1
_geom_bond_atom_site_label_2
_geom_bond_site_symmetry_2
_geom_bond_distance
_geom_bond_publ_flag
O1 C6 . 1.2397(9) ?
O2 C9 . 1.2570(8) ?
O3 C9 . 1.2607(9) ?
O40 H401 . .85(2) ?
O40 H402 . .88(2) ?
O50 H501 . .82(2) ?
O50 H502 . .81(2) ?
O60 H601 . .82(2) ?
O60 H602 . .84(3) ?
O70 H701 . .80(2) ?
O70 H702 . .85(2) ?
N1 C1 . 1.5001(10) ?
N1 H1 . .836(15) ?
N1 H2 . .887(14) ?
N1 H3 . .912(14) ?
N2 C6 . 1.3341(9) ?
N2 C7 . 1.4642(9) ?
N2 H4 . .88(2) ?
C1 C6 . 1.5264(10) ?
C1 C2 . 1.5377(11) ?
C1 H11 . .940(13) ?
C2 C3 . 1.5359(12) ?
C2 H21 . .968(10) ?
C2 H22 . .968(9) ?
C3 C4 . 1.525(2) ?
C3 C5 . 1.5285(13) ?
C3 H31 . .968(15) ?
C4 H41 . 1.004(11) ?
C4 H42 . 1.004(11) ?
C4 H43 . 1.004(11) ?
C5 H51 . .990(9) ?
C5 H52 . .990(9) ?
C5 H53 . .990(9) ?
C7 C8 . 1.5282(11) ?
C7 C9 . 1.5414(10) ?
C7 H71 . .982(12) ?
C8 H81 . .969(9) ?
C8 H82 . .969(9) ?
C8 H83 . .969(9) ?

loop_
_geom_torsion_atom_site_label_1
_geom_torsion_atom_site_label_2
_geom_torsion_atom_site_label_3
_geom_torsion_atom_site_label_4
_geom_torsion
_geom_torsion_publ_flag
N1 C1 C2 C3 -66.58(8) yes
C6 C1 C2 C3 175.01(7) ?
C1 C2 C3 C4 -72.16(10) yes
C1 C2 C3 C5 165.12(7) yes
C7 N2 C6 O1 3.91(11) ?
C1 C6 N2 C7 -177.94(6) yes
N1 C1 C6 O1 -45.71(10) ?
C2 C1 C6 O1 74.25(9) ?
N1 C1 C6 N2 136.12(7) yes
C2 C1 C6 N2 -103.92(8) ?
C6 N2 C7 C8 172.32(7) ?
C6 N2 C7 C9 -66.88(8) yes
N2 C7 C9 O2 147.74(6) yes
C8 C7 C9 O2 -91.07(8) ?
N2 C7 C9 O3 -35.98(9) yes
C8 C7 C9 O3 85.21(8) ?

loop_
_cod_related_entry_id
_cod_related_entry_database
_cod_related_entry_code
1 ChemSpider 21186439
